data_4336255
loop_
_publ_author_name
'Arpan Hazra'
'Satyanarayana Bonakala'
'Sandeep K. Reddy'
'Sundaram Balasubramanian'
'Tapas Kumar Maji'

_publ_section_title
;
 Effect of Pillar Modules and Their Stoichiometry in 3D Porous Frameworks
 of Zn(II) with [Fe(CN)6]3-: High CO2/N2 and CO2/CH4 Selectivity
;
_journal_name_full 'Inorganic Chemistry'
_journal_page_first 11385
_journal_page_last 11397
_journal_paper_doi 10.1021/ic401657d
_journal_volume 52
_journal_year 2013
_chemical_formula_sum 'C62 H50 Fe2 N22 O5 Zn3'
_chemical_formula_weight 1491.05
_chemical_name_systematic
;
 ?
;
_space_group_IT_number 55
_symmetry_cell_setting orthorhombic
_symmetry_space_group_name_Hall '-P 2 2ab'
_symmetry_space_group_name_H-M 'P b a m'
_atom_sites_solution_hydrogens geom
_atom_sites_solution_primary direct
_atom_sites_solution_secondary difmap
_audit_creation_method SHELXL-97
_cell_angle_alpha 90.00
_cell_angle_beta 90.00
_cell_angle_gamma 90.00
_cell_formula_units_Z 2
_cell_length_a 15.8354(5)
_cell_length_b 17.5204(6)
_cell_length_c 11.4998(3)
_cell_measurement_reflns_used 2172
_cell_measurement_temperature 290(2)
_cell_measurement_theta_max 23.98
_cell_measurement_theta_min 2.54
_cell_volume 3190.53(17)
_computing_cell_refinement 'Bruker SAINT'
_computing_data_collection 'Bruker APEX2'
_computing_data_reduction 'Bruker SAINT  A'
_computing_molecular_graphics 'Bruker SHELXTL'
_computing_publication_material 'Bruker SHELXTL'
_computing_structure_refinement 'SHELXL-97 (Sheldrick, 2008)'
_computing_structure_solution 'SHELXS-97 (Sheldrick, 2008)'
_diffrn_ambient_temperature 290(2)
_diffrn_measured_fraction_theta_full 1.000
_diffrn_measured_fraction_theta_max 1.000
_diffrn_measurement_device_type 'Bruker APEX-II CCD'
_diffrn_measurement_method '\f and \w scans'
_diffrn_radiation_monochromator graphite
_diffrn_radiation_source 'fine-focus sealed tube'
_diffrn_radiation_type MoK\a
_diffrn_radiation_wavelength 0.71073
_diffrn_reflns_av_R_equivalents 0.1393
_diffrn_reflns_av_sigmaI/netI 0.0650
_diffrn_reflns_limit_h_max 19
_diffrn_reflns_limit_h_min -19
_diffrn_reflns_limit_k_max 21
_diffrn_reflns_limit_k_min -21
_diffrn_reflns_limit_l_max 14
_diffrn_reflns_limit_l_min -13
_diffrn_reflns_number 34783
_diffrn_reflns_theta_full 26.00
_diffrn_reflns_theta_max 26.00
_diffrn_reflns_theta_min 1.73
_exptl_absorpt_coefficient_mu 1.623
_exptl_absorpt_correction_T_max 0.9232
_exptl_absorpt_correction_T_min 0.8290
_exptl_absorpt_correction_type empirical
_exptl_absorpt_process_details SADABS
_exptl_crystal_colour yellow
_exptl_crystal_density_diffrn 1.552
_exptl_crystal_description block
_exptl_crystal_F_000 1516
_exptl_crystal_size_max 0.12
_exptl_crystal_size_mid 0.08
_exptl_crystal_size_min 0.05
_refine_diff_density_max 0.582
_refine_diff_density_min -0.639
_refine_diff_density_rms 0.099
_refine_ls_extinction_method none
_refine_ls_goodness_of_fit_ref 1.026
_refine_ls_hydrogen_treatment noref
_refine_ls_matrix_type full
_refine_ls_number_parameters 237
_refine_ls_number_reflns 3303
_refine_ls_number_restraints 1
_refine_ls_restrained_S_all 1.027
_refine_ls_R_factor_all 0.0749
_refine_ls_R_factor_gt 0.0415
_refine_ls_shift/su_max 0.000
_refine_ls_shift/su_mean 0.000
_refine_ls_structure_factor_coef Fsqd
_refine_ls_weighting_details 'calc w=1/[\s^2^(Fo^2^)+(0.0347P)^2^+3.1140P] where P=(Fo^2^+2Fc^2^)/3'
_refine_ls_weighting_scheme calc
_refine_ls_wR_factor_gt 0.0827
_refine_ls_wR_factor_ref 0.0967
_reflns_number_gt 2313
_reflns_number_total 3303
_reflns_threshold_expression >2\s(I)
_cod_data_source_file ic401657d_si_002_1.cif
_cod_data_source_block Compound1
_cod_database_code 4336255

loop_
_symmetry_equiv_pos_as_xyz
'x, y, z'
'-x, -y, z'
'x+1/2, -y+1/2, -z'
'-x+1/2, y+1/2, -z'
'-x, -y, -z'
'x, y, -z'
'-x-1/2, y-1/2, z'
'x-1/2, -y-1/2, z'

loop_
_atom_site_label
_atom_site_type_symbol
_atom_site_fract_x
_atom_site_fract_y
_atom_site_fract_z
_atom_site_U_iso_or_equiv
_atom_site_adp_type
_atom_site_occupancy
_atom_site_symmetry_multiplicity
_atom_site_calc_flag
_atom_site_refinement_flags
C1 C 0.1980(2) 0.3936(2) 0.1700(3) 0.0178(8) Uani 1 1 d .
C2 C 0.2543(3) 0.2943(3) 0.0000 0.0165(11) Uani 1 2 d S
C3 C 0.3101(3) 0.4334(3) 0.0000 0.0158(11) Uani 1 2 d S
C4 C 0.1528(3) 0.4932(3) 0.0000 0.0152(11) Uani 1 2 d S
C5 C 0.0864(3) 0.3479(3) 0.0000 0.0150(11) Uani 1 2 d S
C6 C 0.1385(2) 0.7294(2) 0.2532(3) 0.0237(9) Uani 1 1 d .
H6 H 0.1682 0.7671 0.2136 0.028 Uiso 1 1 calc R
C7 C 0.1353(3) 0.7333(2) 0.3732(3) 0.0265(10) Uani 1 1 d .
H7 H 0.1620 0.7730 0.4122 0.032 Uiso 1 1 calc R
C8 C 0.0588(3) 0.6229(3) 0.2509(3) 0.0425(13) Uani 1 1 d .
H8 H 0.0316 0.5842 0.2100 0.051 Uiso 1 1 calc R
C9 C 0.0524(3) 0.6227(3) 0.3704(3) 0.0444(14) Uani 1 1 d .
H9 H 0.0209 0.5851 0.4076 0.053 Uiso 1 1 calc R
C10 C 0.0924(2) 0.6783(2) 0.4348(3) 0.0241(9) Uani 1 1 d .
C11 C 0.5370(3) 0.5548(2) -0.2514(3) 0.0292(10) Uani 1 1 d .
H11 H 0.5639 0.5939 -0.2111 0.035 Uiso 1 1 calc R
C12 C 0.5382(3) 0.5572(2) -0.3714(3) 0.0299(10) Uani 1 1 d .
H12 H 0.5648 0.5974 -0.4092 0.036 Uiso 1 1 calc R
C13 C 0.5000 0.5000 -0.4357(4) 0.0151(11) Uani 1 2 d S
C14 C 0.6237(4) 0.2948(3) 0.2531(4) 0.0571(17) Uani 1 1 d .
H14 H 0.5991 0.2546 0.2127 0.068 Uiso 1 1 calc R
C15 C 0.6308(3) 0.2885(3) 0.3728(3) 0.0379(12) Uani 1 1 d .
H15 H 0.6123 0.2445 0.4102 0.046 Uiso 1 1 calc R
C16 C 0.6871(3) 0.4094(3) 0.2528(4) 0.0478(14) Uani 1 1 d .
H16 H 0.7084 0.4510 0.2123 0.057 Uiso 1 1 calc R
C17 C 0.6959(3) 0.4084(3) 0.3714(4) 0.0345(11) Uani 1 1 d .
H17 H 0.7226 0.4488 0.4088 0.041 Uiso 1 1 calc R
C18 C 0.6651(2) 0.3472(2) 0.4361(3) 0.0198(9) Uani 1 1 d .
N1 N 0.1971(2) 0.3969(2) 0.2705(3) 0.0308(8) Uani 1 1 d .
N2 N 0.2959(3) 0.2407(3) 0.0000 0.0181(10) Uani 1 2 d S
N3 N 0.3784(3) 0.4552(3) 0.0000 0.0233(11) Uani 1 2 d S
N4 N 0.1316(3) 0.5561(3) 0.0000 0.0208(10) Uani 1 2 d S
N5 N 0.0192(3) 0.3231(2) 0.0000 0.0172(10) Uani 1 2 d S
N6 N 0.10127(18) 0.67439(18) 0.1907(2) 0.0203(7) Uani 1 1 d .
N7 N 0.5000 0.5000 -0.1903(3) 0.0167(10) Uani 1 2 d S
N8 N 0.6498(3) 0.3544(3) 0.1928(3) 0.0502(12) Uani 1 1 d .
O1 O 0.4476(2) 0.6123(2) 0.0000 0.0267(9) Uani 1 2 d S
H1 H 0.4073 0.6140 0.0680 0.032 Uiso 1 1 d R
O1W O 0.2750(3) 0.3881(3) 0.5000 0.0490(13) Uani 1 2 d SD
H1O1 H 0.2447 0.3891 0.4339 0.059 Uiso 1 1 d R
O2W O 0.1073(6) 0.4639(8) 0.5000 0.125(6) Uani 0.50 2 d SPD
H1O2 H 0.1283 0.4481 0.4427 0.149 Uiso 0.50 1 d PR
Fe1 Fe 0.19827(4) 0.39143(4) 0.0000 0.01430(19) Uani 1 2 d S
Zn1 Zn 0.10795(4) 0.66730(3) 0.0000 0.01283(16) Uani 1 2 d S
Zn2 Zn 0.5000 0.5000 0.0000 0.0152(2) Uani 1 4 d S

loop_
_atom_site_aniso_label
_atom_site_aniso_U_11
_atom_site_aniso_U_22
_atom_site_aniso_U_33
_atom_site_aniso_U_23
_atom_site_aniso_U_13
_atom_site_aniso_U_12
C1 0.0131(18) 0.017(2) 0.023(2) 0.0006(16) 0.0013(16) 0.0011(17)
C2 0.017(3) 0.022(3) 0.011(2) 0.000 0.000 -0.006(3)
C3 0.013(3) 0.022(3) 0.012(2) 0.000 0.000 0.002(3)
C4 0.011(3) 0.020(3) 0.015(3) 0.000 0.000 -0.002(2)
C5 0.018(3) 0.013(3) 0.014(3) 0.000 0.000 0.003(2)
C6 0.032(2) 0.022(2) 0.0163(19) 0.0015(16) 0.0028(17) -0.0012(19)
C7 0.040(3) 0.024(2) 0.0151(18) -0.0046(16) -0.0019(18) -0.0030(19)
C8 0.061(3) 0.049(3) 0.017(2) -0.001(2) -0.003(2) -0.037(3)
C9 0.062(3) 0.056(3) 0.016(2) 0.005(2) 0.003(2) -0.039(3)
C10 0.022(2) 0.035(3) 0.015(2) 0.0002(17) -0.0023(16) 0.0024(19)
C11 0.042(3) 0.029(3) 0.016(2) -0.0031(18) 0.0031(18) -0.016(2)
C12 0.046(3) 0.028(2) 0.016(2) 0.0026(18) 0.0043(19) -0.016(2)
C13 0.014(3) 0.019(3) 0.013(3) 0.000 0.000 0.005(2)
C14 0.106(5) 0.035(3) 0.031(3) -0.011(2) -0.024(3) 0.030(3)
C15 0.066(3) 0.024(2) 0.024(2) 0.0003(19) -0.012(2) 0.007(2)
C16 0.037(3) 0.068(4) 0.038(3) 0.032(3) 0.012(2) 0.017(3)
C17 0.025(2) 0.040(3) 0.038(2) 0.013(2) -0.006(2) -0.005(2)
C18 0.019(2) 0.022(2) 0.0188(19) 0.0010(16) -0.0003(15) 0.0116(16)
N1 0.037(2) 0.034(2) 0.021(2) 0.0032(15) -0.0002(16) -0.0023(19)
N2 0.024(3) 0.021(3) 0.010(2) 0.000 0.000 0.006(2)
N3 0.022(3) 0.031(3) 0.018(2) 0.000 0.000 -0.003(2)
N4 0.022(3) 0.023(3) 0.018(2) 0.000 0.000 0.001(2)
N5 0.017(2) 0.019(3) 0.015(2) 0.000 0.000 -0.001(2)
N6 0.0191(17) 0.0289(19) 0.0130(15) -0.0024(14) 0.0015(13) -0.0040(15)
N7 0.014(2) 0.024(3) 0.012(2) 0.000 0.000 0.002(2)
N8 0.069(3) 0.064(3) 0.018(2) 0.004(2) 0.004(2) 0.048(3)
O1 0.028(2) 0.029(2) 0.023(2) 0.000 0.000 0.0049(19)
O1W 0.060(3) 0.067(3) 0.020(2) 0.000 0.000 -0.016(3)
O2W 0.148(14) 0.182(17) 0.044(8) 0.000 0.000 -0.046(12)
Fe1 0.0123(4) 0.0146(4) 0.0160(4) 0.000 0.000 0.0005(4)
Zn1 0.0134(3) 0.0142(3) 0.0109(3) 0.000 0.000 -0.0013(3)
Zn2 0.0129(4) 0.0208(5) 0.0119(4) 0.000 0.000 -0.0025(4)

loop_
_atom_type_symbol
_atom_type_description
_atom_type_scat_dispersion_real
_atom_type_scat_dispersion_imag
_atom_type_scat_source
C C 0.0033 0.0016 'International Tables Vol C Tables 4.2.6.8 and 6.1.1.4'
H H 0.0000 0.0000 'International Tables Vol C Tables 4.2.6.8 and 6.1.1.4'
N N 0.0061 0.0033 'International Tables Vol C Tables 4.2.6.8 and 6.1.1.4'
O O 0.0106 0.0060 'International Tables Vol C Tables 4.2.6.8 and 6.1.1.4'
Fe Fe 0.3463 0.8444 'International Tables Vol C Tables 4.2.6.8 and 6.1.1.4'
Zn Zn 0.2839 1.4301 'International Tables Vol C Tables 4.2.6.8 and 6.1.1.4'

loop_
_geom_angle_atom_site_label_1
_geom_angle_atom_site_label_2
_geom_angle_atom_site_label_3
_geom_angle
_geom_angle_site_symmetry_1
_geom_angle_site_symmetry_3
N1 C1 Fe1 178.2(3) . .
N2 C2 Fe1 172.5(5) . .
N3 C3 Fe1 176.9(5) . .
N4 C4 Fe1 175.0(5) . .
N5 C5 Fe1 178.9(5) . .
N6 C6 C7 123.7(4) . .
N6 C6 H6 118.2 . .
C7 C6 H6 118.2 . .
C10 C7 C6 119.9(4) . .
C10 C7 H7 120.1 . .
C6 C7 H7 120.1 . .
N6 C8 C9 124.1(4) . .
N6 C8 H8 117.9 . .
C9 C8 H8 117.9 . .
C10 C9 C8 120.1(4) . .
C10 C9 H9 120.0 . .
C8 C9 H9 120.0 . .
C7 C10 C9 116.4(3) . .
C7 C10 C10 121.0(2) . 6_556
C9 C10 C10 122.5(2) . 6_556
N7 C11 C12 123.9(4) . .
N7 C11 H11 118.1 . .
C12 C11 H11 118.1 . .
C11 C12 C13 120.5(4) . .
C11 C12 H12 119.8 . .
C13 C12 H12 119.8 . .
C12 C13 C12 115.3(5) . 2_665
C12 C13 C13 122.3(2) . 5_664
C12 C13 C13 122.3(2) 2_665 5_664
N8 C14 C15 124.1(5) . .
N8 C14 H14 118.0 . .
C15 C14 H14 118.0 . .
C18 C15 C14 119.9(4) . .
C18 C15 H15 120.1 . .
C14 C15 H15 120.1 . .
N8 C16 C17 123.8(5) . .
N8 C16 H16 118.1 . .
C17 C16 H16 118.1 . .
C16 C17 C18 120.3(4) . .
C16 C17 H17 119.8 . .
C18 C17 H17 119.8 . .
C15 C18 C17 115.6(4) . .
C15 C18 C18 122.0(2) . 6_556
C17 C18 C18 122.3(2) . 6_556
C2 N2 Zn1 165.3(4) . 7_655
C3 N3 Zn2 177.3(5) . .
C4 N4 Zn1 173.9(4) . .
C5 N5 Zn1 153.1(4) . 5_565
C8 N6 C6 115.8(3) . .
C8 N6 Zn1 120.5(3) . .
C6 N6 Zn1 123.7(2) . .
C11 N7 C11 116.0(4) 2_665 .
C11 N7 Zn2 122.0(2) 2_665 .
C11 N7 Zn2 122.0(2) . .
C14 N8 C16 116.2(4) . .
Zn2 O1 H1 105.9 . .
C3 Fe1 C2 85.0(2) . .
C3 Fe1 C4 89.4(2) . .
C2 Fe1 C4 174.4(2) . .
C3 Fe1 C5 179.3(2) . .
C2 Fe1 C5 94.3(2) . .
C4 Fe1 C5 91.3(2) . .
C3 Fe1 C1 89.69(11) . 6
C2 Fe1 C1 91.05(11) . 6
C4 Fe1 C1 88.91(11) . 6
C5 Fe1 C1 90.33(11) . 6
C3 Fe1 C1 89.69(11) . .
C2 Fe1 C1 91.05(11) . .
C4 Fe1 C1 88.91(11) . .
C5 Fe1 C1 90.33(11) . .
C1 Fe1 C1 177.7(2) 6 .
N4 Zn1 N2 119.32(18) . 7_665
N4 Zn1 N5 105.63(17) . 5_565
N2 Zn1 N5 135.06(18) 7_665 5_565
N4 Zn1 N6 93.70(9) . 6
N2 Zn1 N6 90.02(8) 7_665 6
N5 Zn1 N6 86.99(8) 5_565 6
N4 Zn1 N6 93.70(9) . .
N2 Zn1 N6 90.02(8) 7_665 .
N5 Zn1 N6 86.99(8) 5_565 .
N6 Zn1 N6 171.49(17) 6 .
N3 Zn2 N3 180.0 . 5_665
N3 Zn2 O1 89.29(17) . .
N3 Zn2 O1 90.71(17) 5_665 .
N3 Zn2 O1 90.71(17) . 5_665
N3 Zn2 O1 89.29(17) 5_665 5_665
O1 Zn2 O1 180.0 . 5_665
N3 Zn2 N7 90.0 . .
N3 Zn2 N7 90.0 5_665 .
O1 Zn2 N7 90.0 . .
O1 Zn2 N7 90.0 5_665 .
N3 Zn2 N7 90.0 . 5_665
N3 Zn2 N7 90.0 5_665 5_665
O1 Zn2 N7 90.0 . 5_665
O1 Zn2 N7 90.0 5_665 5_665
N7 Zn2 N7 180.000(1) . 5_665

loop_
_geom_bond_atom_site_label_1
_geom_bond_atom_site_label_2
_geom_bond_distance
_geom_bond_site_symmetry_2
C1 N1 1.157(5) .
C1 Fe1 1.955(4) .
C2 N2 1.146(6) .
C2 Fe1 1.919(6) .
C3 N3 1.146(6) .
C3 Fe1 1.918(5) .
C4 N4 1.152(6) .
C4 Fe1 1.922(6) .
C5 N5 1.149(6) .
C5 Fe1 1.928(5) .
C6 N6 1.339(5) .
C6 C7 1.383(5) .
C6 H6 0.9300 .
C7 C10 1.376(5) .
C7 H7 0.9300 .
C8 N6 1.321(5) .
C8 C9 1.378(5) .
C8 H8 0.9300 .
C9 C10 1.378(5) .
C9 H9 0.9300 .
C10 C10 1.500(7) 6_556
C11 N7 1.326(4) .
C11 C12 1.380(5) .
C11 H11 0.9300 .
C12 C13 1.384(4) .
C12 H12 0.9300 .
C13 C12 1.384(4) 2_665
C13 C13 1.478(9) 5_664
C14 N8 1.320(6) .
C14 C15 1.386(6) .
C14 H14 0.9300 .
C15 C18 1.373(5) .
C15 H15 0.9300 .
C16 N8 1.323(6) .
C16 C17 1.371(6) .
C16 H16 0.9300 .
C17 C18 1.393(5) .
C17 H17 0.9300 .
C18 C18 1.470(7) 6_556
N2 Zn1 1.994(4) 7_655
N3 Zn2 2.080(5) .
N4 Zn1 1.984(5) .
N5 Zn1 2.020(4) 5_565
N6 Zn1 2.199(3) .
N7 C11 1.326(4) 2_665
N7 Zn2 2.188(4) .
O1 Zn2 2.135(4) .
O1 H1 1.0095 .
O1W H1O1 0.8993 .
O2W H1O2 0.7890 .
Fe1 C1 1.955(4) 6
Zn1 N2 1.994(4) 7_665
Zn1 N5 2.020(4) 5_565
Zn1 N6 2.199(3) 6
Zn2 N3 2.080(5) 5_665
Zn2 O1 2.135(4) 5_665
Zn2 N7 2.188(4) 5_665
